data_1547621
loop_
_publ_author_name
'Osuka, Atsuhiro'
'Fujimoto, Keisuke'

_publ_section_title
;
 Effective stabilization of a planar phosphorus(III) center embedded in a
 porphyrin-based fused aromatic skeleton
;
_journal_name_full 'Chem. Sci.'
_journal_paper_doi 10.1039/C7SC03882H
_journal_year 2017
_chemical_formula_moiety 'C68 H57 N4 Ni O P, 2(C6 H6)'
_chemical_formula_sum 'C80 H69 N4 Ni O2 P'
_chemical_formula_weight 1208.07
_space_group_crystal_system monoclinic
_space_group_IT_number 14
_space_group_name_Hall '-P 2ybc'
_space_group_name_H-M_alt 'P 1 21/c 1'
_symmetry_space_group_name_Hall '-P 2ybc'
_symmetry_space_group_name_H-M 'P 1 21/c 1'
_atom_sites_solution_hydrogens geom
_audit_creation_method SHELXL-2014/7
_audit_update_record
;
2017-09-01 deposited with the CCDC.
2017-10-06 downloaded from the CCDC.
;
_cell_angle_alpha 90
_cell_angle_beta 97.756(4)
_cell_angle_gamma 90
_cell_formula_units_Z 4
_cell_length_a 17.046(2)
_cell_length_b 11.8202(17)
_cell_length_c 31.451(5)
_cell_measurement_reflns_used 3932
_cell_measurement_temperature 93(2)
_cell_measurement_theta_max 68.2
_cell_measurement_theta_min 31.0
_cell_volume 6279.0(15)
_computing_structure_refinement 'SHELXL-2014/7 (Sheldrick, 2014)'
_diffrn_ambient_temperature 93(2)
_diffrn_detector_area_resol_mean 5.8140
_diffrn_measured_fraction_theta_full 0.979
_diffrn_measured_fraction_theta_max 0.978
_diffrn_measurement_device_type 'Rigaku XtaLAB P200'
_diffrn_measurement_method \w
_diffrn_radiation_type CuK\a
_diffrn_radiation_wavelength 1.54187
_diffrn_reflns_av_R_equivalents 0.0414
_diffrn_reflns_av_unetI/netI 0.0361
_diffrn_reflns_Laue_measured_fraction_full 0.979
_diffrn_reflns_Laue_measured_fraction_max 0.978
_diffrn_reflns_limit_h_max 20
_diffrn_reflns_limit_h_min -20
_diffrn_reflns_limit_k_max 14
_diffrn_reflns_limit_k_min -14
_diffrn_reflns_limit_l_max 34
_diffrn_reflns_limit_l_min -37
_diffrn_reflns_number 40182
_diffrn_reflns_point_group_measured_fraction_full 0.979
_diffrn_reflns_point_group_measured_fraction_max 0.978
_diffrn_reflns_theta_full 67.687
_diffrn_reflns_theta_max 68.331
_diffrn_reflns_theta_min 6.571
_exptl_absorpt_coefficient_mu 1.094
_exptl_absorpt_correction_T_max 1.000
_exptl_absorpt_correction_T_min 0.859
_exptl_absorpt_correction_type multi-scan
_exptl_absorpt_process_details 'REQAB (Rigaku, 1998)'
_exptl_crystal_colour Green
_exptl_crystal_density_diffrn 1.278
_exptl_crystal_description Prism
_exptl_crystal_F_000 2544
_exptl_crystal_size_max 0.260
_exptl_crystal_size_mid 0.230
_exptl_crystal_size_min 0.020
_refine_diff_density_max 1.568
_refine_diff_density_min -0.603
_refine_diff_density_rms 0.068
_refine_ls_extinction_method none
_refine_ls_goodness_of_fit_ref 1.085
_refine_ls_hydrogen_treatment constr
_refine_ls_matrix_type full
_refine_ls_number_parameters 876
_refine_ls_number_reflns 11264
_refine_ls_number_restraints 384
_refine_ls_restrained_S_all 1.075
_refine_ls_R_factor_all 0.0910
_refine_ls_R_factor_gt 0.0768
_refine_ls_shift/su_max 0.001
_refine_ls_shift/su_mean 0.000
_refine_ls_structure_factor_coef Fsqd
_refine_ls_weighting_details 'w=1/[\s^2^(Fo^2^)+(0.0800P)^2^+14.1185P] where P=(Fo^2^+2Fc^2^)/3'
_refine_ls_weighting_scheme calc
_refine_ls_wR_factor_gt 0.1947
_refine_ls_wR_factor_ref 0.2023
_reflns_Friedel_coverage 0.000
_reflns_number_gt 9197
_reflns_number_total 11264
_reflns_threshold_expression 'I > 2\s(I)'
_cod_data_source_file c7sc03882h2.cif
_cod_data_source_block 1022kf
_cod_database_code 1547621
_shelx_shelxl_version_number 2014/7
_shelx_space_group_comment
;
The symmetry employed for this shelxl refinement is uniquely defined
by the following loop, which should always be used as a source of
symmetry information in preference to the above space-group names.
They are only intended as comments.
;
_shelx_estimated_absorpt_t_min 0.764
_shelx_estimated_absorpt_t_max 0.978

loop_
_space_group_symop_operation_xyz
'x, y, z'
'-x, y+1/2, -z+1/2'
'-x, -y, -z'
'x, -y-1/2, z-1/2'

loop_
_atom_site_label
_atom_site_type_symbol
_atom_site_fract_x
_atom_site_fract_y
_atom_site_fract_z
_atom_site_U_iso_or_equiv
_atom_site_adp_type
_atom_site_occupancy
_atom_site_site_symmetry_order
_atom_site_calc_flag
_atom_site_refinement_flags_posn
_atom_site_refinement_flags_adp
_atom_site_refinement_flags_occupancy
_atom_site_disorder_assembly
_atom_site_disorder_group
Ni1 Ni 0.42099(3) 0.66231(5) 0.34346(2) 0.02937(18) Uani 1 1 d . . . . .
N1 N 0.41562(17) 0.7000(3) 0.40248(10) 0.0334(7) Uani 1 1 d . . . . .
N2 N 0.31004(17) 0.6959(3) 0.32940(10) 0.0303(7) Uani 1 1 d . . . . .
N3 N 0.42793(17) 0.6297(3) 0.28405(10) 0.0302(7) Uani 1 1 d . . . . .
N4 N 0.53218(17) 0.6303(3) 0.35770(10) 0.0312(7) Uani 1 1 d . . . . .
P1 P 0.59917(7) 0.56896(10) 0.48533(4) 0.0431(3) Uani 1 1 d . . . . .
O1 O 0.46589(17) 0.7492(3) 0.55207(9) 0.0503(8) Uani 1 1 d . . . . .
O2 O 0.79147(15) 0.6072(3) 0.42862(9) 0.0439(7) Uani 1 1 d . U . . .
C1 C 0.4701(2) 0.6749(4) 0.43771(13) 0.0379(9) Uani 1 1 d . . . . .
C2 C 0.4472(2) 0.7247(4) 0.47590(13) 0.0417(10) Uani 1 1 d . . . . .
C3 C 0.3782(2) 0.7815(4) 0.46391(14) 0.0441(10) Uani 1 1 d . . . . .
H1 H 0.3490 0.8244 0.4819 0.053 Uiso 1 1 calc R U . . .
C4 C 0.3584(2) 0.7634(3) 0.41861(12) 0.0359(9) Uani 1 1 d . . . . .
C5 C 0.2868(2) 0.7950(3) 0.39529(13) 0.0348(8) Uani 1 1 d . . . . .
C6 C 0.2633(2) 0.7547(3) 0.35417(12) 0.0322(8) Uani 1 1 d . . . . .
C7 C 0.1838(2) 0.7645(3) 0.33193(13) 0.0338(8) Uani 1 1 d . . . . .
H2 H 0.1406 0.8020 0.3420 0.041 Uiso 1 1 calc R U . . .
C8 C 0.1826(2) 0.7102(3) 0.29427(12) 0.0350(9) Uani 1 1 d . . . . .
H3 H 0.1377 0.7001 0.2732 0.042 Uiso 1 1 calc R U . . .
C9 C 0.2614(2) 0.6700(3) 0.29165(12) 0.0308(8) Uani 1 1 d . . . . .
C10 C 0.2866(2) 0.6271(3) 0.25482(12) 0.0320(8) Uani 1 1 d . . . . .
C11 C 0.3661(2) 0.6129(3) 0.25137(12) 0.0307(8) Uani 1 1 d . . . . .
C12 C 0.3970(2) 0.5890(3) 0.21197(12) 0.0332(8) Uani 1 1 d . . . . .
H4 H 0.3669 0.5708 0.1852 0.040 Uiso 1 1 calc R U . . .
C13 C 0.4763(2) 0.5971(3) 0.22003(12) 0.0342(8) Uani 1 1 d . . . . .
H5 H 0.5126 0.5890 0.1998 0.041 Uiso 1 1 calc R U . . .
C14 C 0.4956(2) 0.6202(3) 0.26492(12) 0.0301(8) Uani 1 1 d . . . . .
C15 C 0.5727(2) 0.6234(3) 0.28591(12) 0.0316(8) Uani 1 1 d . . . . .
C16 C 0.5886(2) 0.6250(3) 0.33011(12) 0.0329(8) Uani 1 1 d . . . . .
C17 C 0.6657(2) 0.6104(4) 0.35344(13) 0.0382(9) Uani 1 1 d . . . . .
H6 H 0.7143 0.6066 0.3418 0.046 Uiso 1 1 calc R U . . .
C18 C 0.6562(2) 0.6028(4) 0.39532(13) 0.0372(9) Uani 1 1 d . . . . .
C19 C 0.5729(2) 0.6137(3) 0.39794(12) 0.0351(9) Uani 1 1 d . . . . .
C20 C 0.5424(2) 0.6233(4) 0.43659(13) 0.0396(9) Uani 1 1 d . . . . .
C21 C 0.4946(2) 0.7102(4) 0.51650(13) 0.0435(10) Uani 1 1 d . . . . .
C22 C 0.5641(2) 0.6507(4) 0.52599(13) 0.0413(9) Uani 1 1 d . . . . .
C23 C 0.5778(2) 0.6465(4) 0.57243(13) 0.0422(10) Uani 1 1 d . . . . .
C24 C 0.5181(3) 0.7098(4) 0.58610(13) 0.0453(10) Uani 1 1 d . . . . .
C25 C 0.5087(3) 0.7281(5) 0.62874(14) 0.0531(12) Uani 1 1 d . . . . .
H7 H 0.4668 0.7728 0.6368 0.064 Uiso 1 1 calc R U . . .
C26 C 0.5646(3) 0.6770(5) 0.65869(15) 0.0587(13) Uani 1 1 d . . . . .
H8 H 0.5623 0.6885 0.6884 0.070 Uiso 1 1 calc R U . . .
C27 C 0.6245(3) 0.6084(4) 0.64597(14) 0.0538(12) Uani 1 1 d . . . . .
H9 H 0.6606 0.5719 0.6673 0.065 Uiso 1 1 calc R U . . .
C28 C 0.6322(3) 0.5928(4) 0.60331(14) 0.0475(11) Uani 1 1 d . . . . .
H10 H 0.6732 0.5468 0.5951 0.057 Uiso 1 1 calc R U . . .
C29 C 0.7124(2) 0.6018(4) 0.43355(13) 0.0390(9) Uani 1 1 d . U . . .
C30 C 0.6995(2) 0.6022(3) 0.47509(13) 0.0384(9) Uani 1 1 d . U . . .
C31 C 0.7777(3) 0.6037(4) 0.49993(14) 0.0441(10) Uani 1 1 d . U . . .
C32 C 0.8306(2) 0.6077(4) 0.47020(15) 0.0467(11) Uani 1 1 d . U . . .
C33 C 0.9121(3) 0.6098(4) 0.48017(17) 0.0567(13) Uani 1 1 d . U . . .
H11 H 0.9465 0.6111 0.4588 0.068 Uiso 1 1 calc R U . . .
C34 C 0.9401(3) 0.6099(5) 0.52368(19) 0.0656(15) Uani 1 1 d . U . . .
H12 H 0.9956 0.6109 0.5325 0.079 Uiso 1 1 calc R U . . .
C35 C 0.8901(3) 0.6087(4) 0.55433(18) 0.0650(15) Uani 1 1 d . U . . .
H13 H 0.9121 0.6095 0.5837 0.078 Uiso 1 1 calc R U . . .
C36 C 0.8081(3) 0.6062(4) 0.54361(15) 0.0542(12) Uani 1 1 d . U . . .
H14 H 0.7741 0.6061 0.5651 0.065 Uiso 1 1 calc R U . . .
C37 C 0.2327(2) 0.8692(3) 0.41705(13) 0.0365(9) Uani 1 1 d . . . . .
C38 C 0.2446(2) 0.9870(4) 0.41756(14) 0.0424(10) Uani 1 1 d . . . . .
C39 C 0.1976(2) 1.0545(4) 0.43977(15) 0.0478(11) Uani 1 1 d . . . . .
H15 H 0.2057 1.1341 0.4402 0.057 Uiso 1 1 calc R U . . .
C40 C 0.1391(2) 1.0098(4) 0.46134(15) 0.0449(10) Uani 1 1 d . . . . .
C41 C 0.1286(2) 0.8939(4) 0.46091(14) 0.0422(10) Uani 1 1 d . . . . .
H16 H 0.0891 0.8623 0.4760 0.051 Uiso 1 1 calc R U . . .
C42 C 0.1742(2) 0.8218(4) 0.43904(13) 0.0377(9) Uani 1 1 d . . . . .
C43 C 0.3101(3) 1.0401(4) 0.39625(17) 0.0550(12) Uani 1 1 d . . . . .
H17 H 0.3376 0.9812 0.3820 0.082 Uiso 1 1 calc R U . . .
H18 H 0.2874 1.0957 0.3749 0.082 Uiso 1 1 calc R U . . .
H19 H 0.3478 1.0779 0.4180 0.082 Uiso 1 1 calc R U . . .
C44 C 0.0902(3) 1.0853(5) 0.48605(19) 0.0644(14) Uani 1 1 d . . . . .
H20 H 0.1056 1.1643 0.4827 0.097 Uiso 1 1 calc R U . . .
H21 H 0.0340 1.0760 0.4750 0.097 Uiso 1 1 calc R U . . .
H22 H 0.0990 1.0647 0.5165 0.097 Uiso 1 1 calc R U . . .
C45 C 0.1621(3) 0.6962(4) 0.44027(15) 0.0478(11) Uani 1 1 d . . . . .
H23 H 0.1987 0.6587 0.4233 0.072 Uiso 1 1 calc R U . . .
H24 H 0.1721 0.6698 0.4700 0.072 Uiso 1 1 calc R U . . .
H25 H 0.1074 0.6781 0.4282 0.072 Uiso 1 1 calc R U . . .
C46 C 0.2295(2) 0.6110(3) 0.21434(12) 0.0331(8) Uani 1 1 d . . . . .
C47 C 0.2353(2) 0.6830(3) 0.17967(12) 0.0358(9) Uani 1 1 d . . . . .
H26 H 0.2696 0.7467 0.1835 0.043 Uiso 1 1 calc R U . . .
C48 C 0.1920(2) 0.6634(4) 0.13967(13) 0.0387(9) Uani 1 1 d . . . . .
C49 C 0.1408(2) 0.5708(4) 0.13573(13) 0.0373(9) Uani 1 1 d . . . . .
H27 H 0.1112 0.5555 0.1085 0.045 Uiso 1 1 calc R U . . .
C50 C 0.1311(2) 0.5003(4) 0.16982(12) 0.0359(9) Uani 1 1 d . . . . .
C51 C 0.17708(19) 0.5224(3) 0.20928(12) 0.0320(8) Uani 1 1 d . . . . .
H28 H 0.1719 0.4749 0.2331 0.038 Uiso 1 1 calc R U . . .
C52 C 0.2028(3) 0.7382(4) 0.10107(14) 0.0470(11) Uani 1 1 d D . . . .
C53 C 0.2601(5) 0.8380(7) 0.1117(2) 0.056(2) Uani 0.639(8) 1 d D . P A 1
H29 H 0.3106 0.8098 0.1265 0.083 Uiso 0.639(8) 1 calc R U P A 1
H30 H 0.2692 0.8757 0.0850 0.083 Uiso 0.639(8) 1 calc R U P A 1
H31 H 0.2371 0.8919 0.1301 0.083 Uiso 0.639(8) 1 calc R U P A 1
C54 C 0.2435(4) 0.6639(6) 0.0679(2) 0.0481(19) Uani 0.639(8) 1 d D . P A 1
H32 H 0.2946 0.6357 0.0819 0.072 Uiso 0.639(8) 1 calc R U P A 1
H33 H 0.2091 0.5999 0.0583 0.072 Uiso 0.639(8) 1 calc R U P A 1
H34 H 0.2518 0.7105 0.0432 0.072 Uiso 0.639(8) 1 calc R U P A 1
C55 C 0.1254(4) 0.7792(8) 0.0783(3) 0.056(2) Uani 0.639(8) 1 d D . P A 1
H35 H 0.1347 0.8266 0.0539 0.084 Uiso 0.639(8) 1 calc R U P A 1
H36 H 0.0925 0.7142 0.0680 0.084 Uiso 0.639(8) 1 calc R U P A 1
H37 H 0.0981 0.8237 0.0982 0.084 Uiso 0.639(8) 1 calc R U P A 1
C153 C 0.1658(10) 0.8595(12) 0.1119(5) 0.075(5) Uani 0.361(8) 1 d D . P A 2
H38 H 0.1094 0.8506 0.1143 0.112 Uiso 0.361(8) 1 calc R U P A 2
H39 H 0.1935 0.8881 0.1391 0.112 Uiso 0.361(8) 1 calc R U P A 2
H40 H 0.1722 0.9133 0.0889 0.112 Uiso 0.361(8) 1 calc R U P A 2
C154 C 0.2869(8) 0.7506(15) 0.0975(5) 0.070(5) Uani 0.361(8) 1 d D . P A 2
H41 H 0.3153 0.7752 0.1251 0.105 Uiso 0.361(8) 1 calc R U P A 2
H42 H 0.3082 0.6778 0.0895 0.105 Uiso 0.361(8) 1 calc R U P A 2
H43 H 0.2937 0.8070 0.0755 0.105 Uiso 0.361(8) 1 calc R U P A 2
C155 C 0.1515(10) 0.7001(16) 0.0602(4) 0.080(6) Uani 0.361(8) 1 d D . P A 2
H44 H 0.0963 0.6941 0.0655 0.120 Uiso 0.361(8) 1 calc R U P A 2
H45 H 0.1554 0.7555 0.0374 0.120 Uiso 0.361(8) 1 calc R U P A 2
H46 H 0.1699 0.6263 0.0514 0.120 Uiso 0.361(8) 1 calc R U P A 2
C56 C 0.0778(2) 0.3951(4) 0.16319(14) 0.0454(11) Uani 1 1 d . . . . .
C57 C 0.0423(3) 0.3654(5) 0.20444(16) 0.0622(14) Uani 1 1 d . . . . .
H47 H 0.0852 0.3524 0.2280 0.093 Uiso 1 1 calc R U . . .
H48 H 0.0092 0.4282 0.2119 0.093 Uiso 1 1 calc R U . . .
H49 H 0.0101 0.2968 0.1996 0.093 Uiso 1 1 calc R U . . .
C58 C 0.1280(3) 0.2951(5) 0.1529(3) 0.088(2) Uani 1 1 d . . . . .
H50 H 0.1722 0.2854 0.1759 0.132 Uiso 1 1 calc R U . . .
H51 H 0.0954 0.2265 0.1504 0.132 Uiso 1 1 calc R U . . .
H52 H 0.1486 0.3090 0.1258 0.132 Uiso 1 1 calc R U . . .
C59 C 0.0086(3) 0.4138(6) 0.12858(19) 0.088(2) Uani 1 1 d . . . . .
H53 H -0.0224 0.4788 0.1362 0.132 Uiso 1 1 calc R U . . .
H54 H 0.0282 0.4288 0.1012 0.132 Uiso 1 1 calc R U . . .
H55 H -0.0249 0.3462 0.1258 0.132 Uiso 1 1 calc R U . . .
C60 C 0.6408(2) 0.6115(3) 0.26074(12) 0.0348(9) Uani 1 1 d . . . . .
C61 C 0.6622(2) 0.5038(4) 0.24805(14) 0.0452(11) Uani 1 1 d . . . . .
C62 C 0.7281(3) 0.4931(4) 0.22742(18) 0.0608(14) Uani 1 1 d . . . . .
H56 H 0.7430 0.4199 0.2190 0.073 Uiso 1 1 calc R U . . .
C63 C 0.7735(3) 0.5847(5) 0.21850(19) 0.0646(16) Uani 1 1 d . . . . .
C64 C 0.7501(2) 0.6921(4) 0.23091(15) 0.0499(12) Uani 1 1 d . . . . .
H57 H 0.7799 0.7565 0.2246 0.060 Uiso 1 1 calc R U . . .
C65 C 0.6845(2) 0.7069(4) 0.25218(13) 0.0379(9) Uani 1 1 d . . . . .
C66 C 0.6152(3) 0.4012(4) 0.25763(17) 0.0524(12) Uani 1 1 d . . . . .
H58 H 0.5706 0.4245 0.2723 0.079 Uiso 1 1 calc R U . . .
H59 H 0.5950 0.3629 0.2307 0.079 Uiso 1 1 calc R U . . .
H60 H 0.6493 0.3493 0.2761 0.079 Uiso 1 1 calc R U . . .
C67 C 0.8458(3) 0.5696(6) 0.1962(3) 0.103(3) Uani 1 1 d . . . . .
H61 H 0.8702 0.6435 0.1926 0.155 Uiso 1 1 calc R U . . .
H62 H 0.8839 0.5204 0.2135 0.155 Uiso 1 1 calc R U . . .
H63 H 0.8303 0.5352 0.1679 0.155 Uiso 1 1 calc R U . . .
C68 C 0.6633(2) 0.8226(3) 0.26658(13) 0.0390(9) Uani 1 1 d . . . . .
H64 H 0.6158 0.8178 0.2809 0.058 Uiso 1 1 calc R U . . .
H65 H 0.7073 0.8529 0.2866 0.058 Uiso 1 1 calc R U . . .
H66 H 0.6530 0.8727 0.2416 0.058 Uiso 1 1 calc R U . . .
C69 C 0.5963(3) 0.9069(4) 0.38186(16) 0.0528(12) Uani 1 1 d . . . . .
H67 H 0.5855 0.8964 0.3517 0.063 Uiso 1 1 calc R U . . .
C70 C 0.5383(3) 0.9439(5) 0.4038(2) 0.0653(14) Uani 1 1 d . . . . .
H68 H 0.4870 0.9571 0.3888 0.078 Uiso 1 1 calc R U . . .
C71 C 0.5516(4) 0.9622(5) 0.4461(2) 0.0790(18) Uani 1 1 d . . . . .
H69 H 0.5106 0.9928 0.4604 0.095 Uiso 1 1 calc R U . . .
C72 C 0.6213(5) 0.9382(6) 0.4683(2) 0.084(2) Uani 1 1 d . . . . .
H70 H 0.6290 0.9475 0.4985 0.101 Uiso 1 1 calc R U . . .
C73 C 0.6837(4) 0.8992(6) 0.4475(3) 0.102(3) Uani 1 1 d . . . . .
H71 H 0.7340 0.8829 0.4631 0.122 Uiso 1 1 calc R U . . .
C74 C 0.6694(3) 0.8848(6) 0.4025(2) 0.0803(19) Uani 1 1 d . . . . .
H72 H 0.7104 0.8601 0.3871 0.096 Uiso 1 1 calc R U . . .
C156 C 0.0726(10) 0.4579(11) 0.3263(5) 0.085(3) Uani 0.676(10) 1 d . U P B 1
H73 H 0.1265 0.4773 0.3346 0.102 Uiso 0.676(10) 1 calc R U P B 1
C157 C -0.0241(10) 0.3132(13) 0.3131(5) 0.092(4) Uani 0.676(10) 1 d . U P B 1
H74 H -0.0355 0.2345 0.3131 0.110 Uiso 0.676(10) 1 calc R U P B 1
C158 C 0.0135(7) 0.5371(9) 0.3151(4) 0.078(3) Uani 0.676(10) 1 d . U P B 1
H75 H 0.0269 0.6151 0.3168 0.093 Uiso 0.676(10) 1 calc R U P B 1
C159 C -0.0664(7) 0.5063(11) 0.3013(4) 0.089(3) Uani 0.676(10) 1 d . U P B 1
H76 H -0.1047 0.5632 0.2928 0.107 Uiso 0.676(10) 1 calc R U P B 1
C160 C 0.0453(9) 0.3493(11) 0.3240(4) 0.094(3) Uani 0.676(10) 1 d . U P B 1
H77 H 0.0843 0.2927 0.3317 0.112 Uiso 0.676(10) 1 calc R U P B 1
C161 C -0.0878(9) 0.3979(11) 0.3003(4) 0.100(3) Uani 0.676(10) 1 d . U P B 1
H78 H -0.1411 0.3756 0.2918 0.121 Uiso 0.676(10) 1 calc R U P B 1
C166 C 0.1218(19) 0.449(3) 0.3295(9) 0.100(5) Uani 0.324(10) 1 d . U P B 2
H79 H 0.1716 0.4858 0.3318 0.120 Uiso 0.324(10) 1 calc R U P B 2
C165 C 0.1089(17) 0.3334(19) 0.3360(7) 0.089(5) Uani 0.324(10) 1 d . U P B 2
H80 H 0.1535 0.2859 0.3439 0.106 Uiso 0.324(10) 1 calc R U P B 2
C164 C 0.0310(17) 0.283(2) 0.3312(8) 0.091(5) Uani 0.324(10) 1 d . U P B 2
H81 H 0.0281 0.2055 0.3387 0.109 Uiso 0.324(10) 1 calc R U P B 2
C163 C -0.052(2) 0.345(3) 0.3144(12) 0.091(5) Uani 0.324(10) 1 d . U P B 2
H82 H -0.1023 0.3112 0.3070 0.109 Uiso 0.324(10) 1 calc R U P B 2
C167 C 0.050(2) 0.497(3) 0.3195(13) 0.096(5) Uani 0.324(10) 1 d . U P B 2
H83 H 0.0535 0.5759 0.3151 0.115 Uiso 0.324(10) 1 calc R U P B 2
C162 C -0.0344(18) 0.453(3) 0.3134(9) 0.097(4) Uani 0.324(10) 1 d . U P B 2
H84 H -0.0764 0.5064 0.3087 0.116 Uiso 0.324(10) 1 calc R U P B 2

loop_
_atom_site_aniso_label
_atom_site_aniso_U_11
_atom_site_aniso_U_22
_atom_site_aniso_U_33
_atom_site_aniso_U_23
_atom_site_aniso_U_13
_atom_site_aniso_U_12
Ni1 0.0222(3) 0.0300(3) 0.0329(3) 0.0000(3) -0.0072(2) 0.0014(2)
N1 0.0273(15) 0.0374(18) 0.0323(17) 0.0000(13) -0.0075(13) 0.0029(13)
N2 0.0262(14) 0.0284(16) 0.0337(17) 0.0022(13) -0.0053(12) -0.0001(12)
N3 0.0269(15) 0.0249(16) 0.0355(17) -0.0020(12) -0.0078(12) 0.0005(12)
N4 0.0259(15) 0.0294(17) 0.0350(17) -0.0037(13) -0.0078(12) 0.0039(12)
P1 0.0446(6) 0.0392(6) 0.0419(6) -0.0009(5) -0.0069(5) 0.0029(5)
O1 0.0447(16) 0.069(2) 0.0341(16) -0.0032(14) -0.0053(13) 0.0080(15)
O2 0.0263(13) 0.0531(18) 0.0476(16) -0.0085(14) -0.0126(12) 0.0103(12)
C1 0.0295(18) 0.044(2) 0.038(2) 0.0045(18) -0.0065(16) -0.0011(17)
C2 0.036(2) 0.051(3) 0.036(2) -0.0017(19) -0.0028(17) 0.0006(19)
C3 0.041(2) 0.049(3) 0.040(2) -0.0053(19) -0.0025(18) 0.004(2)
C4 0.0338(19) 0.036(2) 0.036(2) -0.0017(17) -0.0015(16) 0.0003(16)
C5 0.0306(18) 0.030(2) 0.043(2) 0.0023(16) 0.0014(16) 0.0006(16)
C6 0.0257(17) 0.029(2) 0.039(2) 0.0045(16) -0.0042(15) -0.0022(15)
C7 0.0230(17) 0.033(2) 0.045(2) 0.0071(17) -0.0003(15) 0.0029(15)
C8 0.0270(18) 0.036(2) 0.039(2) 0.0059(17) -0.0076(15) -0.0051(16)
C9 0.0234(16) 0.0265(19) 0.039(2) 0.0053(16) -0.0071(15) -0.0022(14)
C10 0.0315(18) 0.028(2) 0.033(2) 0.0023(15) -0.0067(15) -0.0045(15)
C11 0.0302(18) 0.0249(19) 0.033(2) 0.0007(15) -0.0095(15) -0.0019(15)
C12 0.0325(19) 0.031(2) 0.033(2) -0.0003(15) -0.0062(15) -0.0014(15)
C13 0.0318(19) 0.034(2) 0.035(2) -0.0004(16) -0.0021(15) 0.0003(16)
C14 0.0271(17) 0.0249(19) 0.036(2) -0.0012(15) -0.0042(15) 0.0008(14)
C15 0.0292(18) 0.0262(19) 0.037(2) -0.0035(15) -0.0040(15) 0.0037(15)
C16 0.0262(17) 0.030(2) 0.040(2) -0.0059(16) -0.0054(15) 0.0029(15)
C17 0.0269(18) 0.044(2) 0.041(2) -0.0105(18) -0.0053(16) 0.0062(17)
C18 0.0273(18) 0.042(2) 0.038(2) -0.0054(17) -0.0088(16) 0.0065(16)
C19 0.0271(18) 0.036(2) 0.039(2) 0.0008(17) -0.0082(16) 0.0053(16)
C20 0.0321(19) 0.041(2) 0.043(2) 0.0030(18) -0.0048(17) 0.0008(17)
C21 0.043(2) 0.049(3) 0.036(2) -0.0022(19) -0.0041(18) -0.0017(19)
C22 0.044(2) 0.043(2) 0.035(2) -0.0013(18) -0.0047(17) -0.0045(19)
C23 0.045(2) 0.042(2) 0.036(2) -0.0004(18) -0.0059(18) -0.0057(19)
C24 0.047(2) 0.050(3) 0.036(2) -0.0028(19) -0.0072(18) 0.002(2)
C25 0.052(3) 0.066(3) 0.038(2) -0.005(2) -0.004(2) 0.007(2)
C26 0.065(3) 0.073(4) 0.035(2) -0.001(2) -0.004(2) -0.003(3)
C27 0.062(3) 0.056(3) 0.039(2) 0.011(2) -0.010(2) -0.002(2)
C28 0.054(3) 0.044(3) 0.041(2) 0.0088(19) -0.007(2) 0.001(2)
C29 0.0255(18) 0.042(2) 0.046(2) -0.0037(18) -0.0094(16) 0.0080(16)
C30 0.037(2) 0.035(2) 0.039(2) -0.0016(17) -0.0123(17) 0.0047(17)
C31 0.045(2) 0.034(2) 0.046(2) 0.0008(18) -0.0195(19) 0.0063(18)
C32 0.037(2) 0.041(2) 0.055(3) -0.007(2) -0.0212(19) 0.0073(18)
C33 0.036(2) 0.053(3) 0.073(3) -0.009(2) -0.021(2) 0.007(2)
C34 0.047(3) 0.055(3) 0.082(4) 0.000(3) -0.036(3) 0.002(2)
C35 0.068(3) 0.052(3) 0.062(3) 0.003(2) -0.037(3) -0.003(3)
C36 0.062(3) 0.041(3) 0.051(3) 0.003(2) -0.024(2) -0.006(2)
C37 0.0310(19) 0.039(2) 0.037(2) -0.0004(17) -0.0052(16) 0.0023(16)
C38 0.033(2) 0.037(2) 0.055(3) -0.0011(19) -0.0013(18) 0.0001(17)
C39 0.038(2) 0.038(2) 0.065(3) -0.008(2) -0.001(2) 0.0036(18)
C40 0.030(2) 0.049(3) 0.054(3) -0.008(2) -0.0031(18) 0.0102(18)
C41 0.0279(19) 0.052(3) 0.045(2) 0.002(2) -0.0026(17) 0.0069(18)
C42 0.0282(18) 0.042(2) 0.040(2) 0.0032(18) -0.0041(16) 0.0029(17)
C43 0.044(2) 0.039(3) 0.083(4) -0.003(2) 0.016(2) -0.006(2)
C44 0.045(3) 0.062(3) 0.086(4) -0.015(3) 0.010(3) 0.016(2)
C45 0.045(2) 0.043(3) 0.056(3) 0.007(2) 0.012(2) 0.0013(19)
C46 0.0253(17) 0.037(2) 0.035(2) -0.0020(16) -0.0043(15) 0.0029(16)
C47 0.0308(18) 0.034(2) 0.040(2) -0.0016(17) -0.0044(16) 0.0016(16)
C48 0.0324(19) 0.042(2) 0.039(2) -0.0008(18) -0.0057(16) 0.0046(17)
C49 0.0275(18) 0.046(2) 0.035(2) -0.0073(17) -0.0085(15) 0.0033(17)
C50 0.0200(16) 0.050(2) 0.036(2) -0.0040(18) -0.0022(15) 0.0005(16)
C51 0.0202(16) 0.043(2) 0.0316(19) -0.0012(16) 0.0006(14) 0.0008(15)
C52 0.050(2) 0.045(3) 0.042(2) 0.0035(19) -0.0084(19) -0.003(2)
C53 0.068(5) 0.048(5) 0.048(4) 0.005(4) -0.002(4) -0.006(4)
C54 0.047(4) 0.053(4) 0.044(4) 0.001(3) 0.006(3) 0.003(3)
C55 0.050(4) 0.068(6) 0.046(4) 0.012(4) -0.010(3) 0.018(4)
C153 0.094(12) 0.071(11) 0.056(9) 0.029(8) -0.003(8) 0.000(9)
C154 0.061(9) 0.096(14) 0.053(9) 0.022(9) 0.004(7) -0.030(9)
C155 0.096(13) 0.100(15) 0.038(8) 0.018(8) -0.014(8) -0.036(11)
C56 0.0278(19) 0.061(3) 0.045(2) -0.009(2) -0.0028(17) -0.0131(19)
C57 0.057(3) 0.079(4) 0.050(3) -0.001(3) 0.004(2) -0.029(3)
C58 0.059(3) 0.064(4) 0.148(6) -0.037(4) 0.036(4) -0.027(3)
C59 0.055(3) 0.128(6) 0.071(4) 0.032(4) -0.031(3) -0.050(4)
C60 0.0274(18) 0.037(2) 0.036(2) -0.0102(17) -0.0075(15) 0.0058(16)
C61 0.034(2) 0.044(3) 0.053(3) -0.015(2) -0.0088(18) 0.0116(18)
C62 0.040(2) 0.049(3) 0.091(4) -0.036(3) 0.003(2) 0.006(2)
C63 0.032(2) 0.074(4) 0.089(4) -0.044(3) 0.013(2) -0.004(2)
C64 0.031(2) 0.058(3) 0.062(3) -0.026(2) 0.0082(19) -0.0065(19)
C65 0.0286(18) 0.045(2) 0.038(2) -0.0136(18) -0.0055(16) -0.0002(17)
C66 0.051(3) 0.030(2) 0.073(3) -0.009(2) -0.002(2) 0.0065(19)
C67 0.048(3) 0.101(5) 0.169(7) -0.078(5) 0.047(4) -0.017(3)
C68 0.034(2) 0.039(2) 0.042(2) -0.0088(18) 0.0013(17) -0.0005(17)
C69 0.064(3) 0.047(3) 0.050(3) -0.004(2) 0.014(2) -0.013(2)
C70 0.056(3) 0.058(3) 0.086(4) -0.009(3) 0.023(3) -0.004(2)
C71 0.096(5) 0.070(4) 0.079(4) -0.013(3) 0.043(4) -0.009(4)
C72 0.137(6) 0.066(4) 0.050(3) -0.007(3) 0.011(4) -0.006(4)
C73 0.085(5) 0.070(4) 0.132(7) -0.010(4) -0.047(5) 0.016(4)
C74 0.059(3) 0.079(4) 0.105(5) -0.036(4) 0.017(3) 0.007(3)
C156 0.106(7) 0.066(6) 0.084(6) 0.001(5) 0.022(6) -0.009(6)
C157 0.118(8) 0.072(7) 0.089(6) -0.001(5) 0.025(6) -0.031(6)
C158 0.086(6) 0.058(5) 0.092(6) -0.003(5) 0.021(5) -0.023(5)
C159 0.096(6) 0.081(6) 0.092(6) 0.001(5) 0.016(5) -0.019(5)
C160 0.129(7) 0.074(6) 0.082(5) 0.000(5) 0.027(5) -0.013(6)
C161 0.118(7) 0.085(7) 0.097(6) -0.003(5) 0.010(6) -0.041(6)
C166 0.118(10) 0.087(9) 0.096(9) 0.005(8) 0.019(9) -0.017(9)
C165 0.118(9) 0.072(8) 0.081(8) -0.004(7) 0.031(8) -0.023(8)
C164 0.116(9) 0.075(9) 0.087(8) -0.009(8) 0.036(8) -0.041(8)
C163 0.105(9) 0.081(8) 0.088(8) 0.000(7) 0.019(8) -0.022(8)
C167 0.109(9) 0.083(9) 0.096(8) 0.003(8) 0.016(8) -0.018(8)
C162 0.109(7) 0.086(7) 0.096(7) 0.002(7) 0.018(7) -0.025(7)

loop_
_atom_type_symbol
_atom_type_description
_atom_type_scat_dispersion_real
_atom_type_scat_dispersion_imag
_atom_type_scat_source
C C 0.0181 0.0091 'International Tables Vol C Tables 4.2.6.8 and 6.1.1.4'
H H 0.0000 0.0000 'International Tables Vol C Tables 4.2.6.8 and 6.1.1.4'
N N 0.0311 0.0180 'International Tables Vol C Tables 4.2.6.8 and 6.1.1.4'
O O 0.0492 0.0322 'International Tables Vol C Tables 4.2.6.8 and 6.1.1.4'
Ni Ni -3.0029 0.5091 'International Tables Vol C Tables 4.2.6.8 and 6.1.1.4'
P P 0.2955 0.4335 'International Tables Vol C Tables 4.2.6.8 and 6.1.1.4'

loop_
_geom_angle_atom_site_label_1
_geom_angle_atom_site_label_2
_geom_angle_atom_site_label_3
_geom_angle
N1 Ni1 N2 90.04(13)
N1 Ni1 N4 89.69(13)
N2 Ni1 N4 179.41(14)
N1 Ni1 N3 177.98(14)
N2 Ni1 N3 90.31(13)
N4 Ni1 N3 89.94(13)
C1 N1 C4 104.7(3)
C1 N1 Ni1 127.7(3)
C4 N1 Ni1 127.5(2)
C6 N2 C9 105.7(3)
C6 N2 Ni1 126.9(2)
C9 N2 Ni1 127.3(3)
C14 N3 C11 105.3(3)
C14 N3 Ni1 127.2(2)
C11 N3 Ni1 127.5(3)
C19 N4 C16 105.3(3)
C19 N4 Ni1 127.0(3)
C16 N4 Ni1 127.6(2)
C22 P1 C20 102.9(2)
C22 P1 C30 115.2(2)
C20 P1 C30 100.37(19)
C21 O1 C24 105.0(3)
C29 O2 C32 104.3(3)
N1 C1 C20 125.5(4)
N1 C1 C2 110.8(3)
C20 C1 C2 123.1(4)
C3 C2 C21 132.1(4)
C3 C2 C1 106.9(4)
C21 C2 C1 121.0(4)
C2 C3 C4 106.2(4)
C2 C3 H1 126.9
C4 C3 H1 126.9
N1 C4 C5 124.5(4)
N1 C4 C3 111.3(3)
C5 C4 C3 123.8(4)
C6 C5 C4 121.6(4)
C6 C5 C37 120.5(3)
C4 C5 C37 117.8(3)
N2 C6 C5 125.8(3)
N2 C6 C7 110.1(3)
C5 C6 C7 124.0(4)
C8 C7 C6 106.9(3)
C8 C7 H2 126.6
C6 C7 H2 126.6
C7 C8 C9 107.8(3)
C7 C8 H3 126.1
C9 C8 H3 126.1
C10 C9 N2 125.5(3)
C10 C9 C8 124.5(3)
N2 C9 C8 109.5(3)
C9 C10 C11 121.8(3)
C9 C10 C46 121.1(3)
C11 C10 C46 116.5(3)
N3 C11 C10 125.5(3)
N3 C11 C12 109.7(3)
C10 C11 C12 124.6(3)
C13 C12 C11 107.4(3)
C13 C12 H4 126.3
C11 C12 H4 126.3
C12 C13 C14 106.9(3)
C12 C13 H5 126.6
C14 C13 H5 126.6
N3 C14 C15 125.8(3)
N3 C14 C13 110.6(3)
C15 C14 C13 123.4(3)
C16 C15 C14 121.6(4)
C16 C15 C60 118.2(3)
C14 C15 C60 119.8(3)
C15 C16 N4 125.0(3)
C15 C16 C17 124.0(4)
N4 C16 C17 110.7(3)
C18 C17 C16 106.6(3)
C18 C17 H6 126.7
C16 C17 H6 126.7
C17 C18 C29 131.5(4)
C17 C18 C19 107.5(3)
C29 C18 C19 120.4(4)
N4 C19 C20 126.3(3)
N4 C19 C18 109.9(3)
C20 C19 C18 123.1(3)
C1 C20 C19 119.9(4)
C1 C20 P1 120.7(3)
C19 C20 P1 119.4(3)
O1 C21 C22 112.9(4)
O1 C21 C2 118.2(4)
C22 C21 C2 128.5(4)
C21 C22 C23 104.7(4)
C21 C22 P1 119.2(3)
C23 C22 P1 133.3(3)
C24 C23 C28 118.5(4)
C24 C23 C22 105.7(4)
C28 C23 C22 135.8(4)
O1 C24 C23 111.6(4)
O1 C24 C25 123.5(4)
C23 C24 C25 124.9(4)
C26 C25 C24 115.5(5)
C26 C25 H7 122.2
C24 C25 H7 122.2
C25 C26 C27 121.2(4)
C25 C26 H8 119.4
C27 C26 H8 119.4
C28 C27 C26 121.5(4)
C28 C27 H9 119.2
C26 C27 H9 119.2
C27 C28 C23 118.3(5)
C27 C28 H10 120.9
C23 C28 H10 120.9
C30 C29 O2 113.3(3)
C30 C29 C18 129.3(4)
O2 C29 C18 117.3(4)
C29 C30 C31 105.3(4)
C29 C30 P1 116.5(3)
C31 C30 P1 136.2(3)
C32 C31 C36 118.2(4)
C32 C31 C30 105.7(4)
C36 C31 C30 136.0(5)
C33 C32 C31 125.0(4)
C33 C32 O2 123.7(5)
C31 C32 O2 111.3(3)
C32 C33 C34 115.1(5)
C32 C33 H11 122.4
C34 C33 H11 122.4
C35 C34 C33 122.1(5)
C35 C34 H12 119.0
C33 C34 H12 119.0
C34 C35 C36 121.9(5)
C34 C35 H13 119.0
C36 C35 H13 119.0
C35 C36 C31 117.6(5)
C35 C36 H14 121.2
C31 C36 H14 121.2
C42 C37 C38 120.0(4)
C42 C37 C5 120.8(4)
C38 C37 C5 119.1(4)
C39 C38 C37 118.9(4)
C39 C38 C43 119.8(4)
C37 C38 C43 121.3(4)
C40 C39 C38 122.1(4)
C40 C39 H15 119.0
C38 C39 H15 119.0
C41 C40 C39 118.4(4)
C41 C40 C44 120.8(4)
C39 C40 C44 120.8(4)
C40 C41 C42 122.0(4)
C40 C41 H16 119.0
C42 C41 H16 119.0
C41 C42 C37 118.6(4)
C41 C42 C45 120.2(4)
C37 C42 C45 121.1(4)
C38 C43 H17 109.5
C38 C43 H18 109.5
H17 C43 H18 109.5
C38 C43 H19 109.5
H17 C43 H19 109.5
H18 C43 H19 109.5
C40 C44 H20 109.5
C40 C44 H21 109.5
H20 C44 H21 109.5
C40 C44 H22 109.5
H20 C44 H22 109.5
H21 C44 H22 109.5
C42 C45 H23 109.5
C42 C45 H24 109.5
H23 C45 H24 109.5
C42 C45 H25 109.5
H23 C45 H25 109.5
H24 C45 H25 109.5
C51 C46 C47 119.2(3)
C51 C46 C10 122.1(3)
C47 C46 C10 118.5(3)
C48 C47 C46 121.3(4)
C48 C47 H26 119.4
C46 C47 H26 119.4
C47 C48 C49 117.5(4)
C47 C48 C52 120.9(4)
C49 C48 C52 121.5(3)
C50 C49 C48 122.8(4)
C50 C49 H27 118.6
C48 C49 H27 118.6
C49 C50 C51 117.6(4)
C49 C50 C56 120.8(3)
C51 C50 C56 121.4(4)
C46 C51 C50 121.5(4)
C46 C51 H28 119.2
C50 C51 H28 119.2
C154 C52 C155 115.0(9)
C154 C52 C48 110.0(7)
C55 C52 C48 111.9(5)
C155 C52 C48 112.4(7)
C55 C52 C53 110.5(5)
C48 C52 C53 114.3(4)
C55 C52 C54 107.5(5)
C48 C52 C54 108.0(4)
C53 C52 C54 104.1(5)
C154 C52 C153 110.0(9)
C155 C52 C153 104.1(9)
C48 C52 C153 104.6(6)
C52 C53 H29 109.5
C52 C53 H30 109.5
H29 C53 H30 109.5
C52 C53 H31 109.5
H29 C53 H31 109.5
H30 C53 H31 109.5
C52 C54 H32 109.5
C52 C54 H33 109.5
H32 C54 H33 109.5
C52 C54 H34 109.5
H32 C54 H34 109.5
H33 C54 H34 109.5
C52 C55 H35 109.5
C52 C55 H36 109.5
H35 C55 H36 109.5
C52 C55 H37 109.5
H35 C55 H37 109.5
H36 C55 H37 109.5
C52 C153 H38 109.5
C52 C153 H39 109.5
H38 C153 H39 109.5
C52 C153 H40 109.5
H38 C153 H40 109.5
H39 C153 H40 109.5
C52 C154 H41 109.5
C52 C154 H42 109.5
H41 C154 H42 109.5
C52 C154 H43 109.5
H41 C154 H43 109.5
H42 C154 H43 109.5
C52 C155 H44 109.5
C52 C155 H45 109.5
H44 C155 H45 109.5
C52 C155 H46 109.5
H44 C155 H46 109.5
H45 C155 H46 109.5
C59 C56 C58 111.6(5)
C59 C56 C50 111.6(4)
C58 C56 C50 108.6(3)
C59 C56 C57 106.4(4)
C58 C56 C57 107.3(5)
C50 C56 C57 111.2(4)
C56 C57 H47 109.5
C56 C57 H48 109.5
H47 C57 H48 109.5
C56 C57 H49 109.5
H47 C57 H49 109.5
H48 C57 H49 109.5
C56 C58 H50 109.5
C56 C58 H51 109.5
H50 C58 H51 109.5
C56 C58 H52 109.5
H50 C58 H52 109.5
H51 C58 H52 109.5
C56 C59 H53 109.5
C56 C59 H54 109.5
H53 C59 H54 109.5
C56 C59 H55 109.5
H53 C59 H55 109.5
H54 C59 H55 109.5
C65 C60 C61 120.9(4)
C65 C60 C15 119.9(3)
C61 C60 C15 119.2(4)
C62 C61 C60 118.6(4)
C62 C61 C66 120.6(4)
C60 C61 C66 120.7(4)
C61 C62 C63 122.6(4)
C61 C62 H56 118.7
C63 C62 H56 118.7
C62 C63 C64 117.8(4)
C62 C63 C67 121.1(5)
C64 C63 C67 121.1(5)
C65 C64 C63 121.7(5)
C65 C64 H57 119.2
C63 C64 H57 119.2
C64 C65 C60 118.5(4)
C64 C65 C68 120.1(4)
C60 C65 C68 121.4(3)
C61 C66 H58 109.5
C61 C66 H59 109.5
H58 C66 H59 109.5
C61 C66 H60 109.5
H58 C66 H60 109.5
H59 C66 H60 109.5
C63 C67 H61 109.5
C63 C67 H62 109.5
H61 C67 H62 109.5
C63 C67 H63 109.5
H61 C67 H63 109.5
H62 C67 H63 109.5
C65 C68 H64 109.5
C65 C68 H65 109.5
H64 C68 H65 109.5
C65 C68 H66 109.5
H64 C68 H66 109.5
H65 C68 H66 109.5
C74 C69 C70 120.5(5)
C74 C69 H67 119.7
C70 C69 H67 119.7
C71 C70 C69 121.6(6)
C71 C70 H68 119.2
C69 C70 H68 119.2
C72 C71 C70 120.5(6)
C72 C71 H69 119.7
C70 C71 H69 119.7
C71 C72 C73 120.6(6)
C71 C72 H70 119.7
C73 C72 H70 119.7
C72 C73 C74 117.9(6)
C72 C73 H71 121.0
C74 C73 H71 121.0
C69 C74 C73 118.7(6)
C69 C74 H72 120.6
C73 C74 H72 120.6
C160 C156 C158 113.1(13)
C160 C156 H73 123.5
C158 C156 H73 123.5
C160 C157 C161 117.9(14)
C160 C157 H74 121.1
C161 C157 H74 121.1
C156 C158 C159 122.6(11)
C156 C158 H75 118.7
C159 C158 H75 118.7
C161 C159 C158 120.1(13)
C161 C159 H76 119.9
C158 C159 H76 119.9
C157 C160 C156 129.3(16)
C157 C160 H77 115.4
C156 C160 H77 115.4
C159 C161 C157 116.9(12)
C159 C161 H78 121.5
C157 C161 H78 121.5
C167 C166 C165 107(3)
C167 C166 H79 126.5
C165 C166 H79 126.5
C166 C165 C164 123(3)
C166 C165 H80 118.5
C164 C165 H80 118.5
C165 C164 C163 127(3)
C165 C164 H81 116.7
C163 C164 H81 116.7
C162 C163 C164 105(3)
C162 C163 H82 127.5
C164 C163 H82 127.5
C166 C167 C162 135(3)
C166 C167 H83 112.7
C162 C167 H83 112.7
C163 C162 C167 123(3)
C163 C162 H84 118.6
C167 C162 H84 118.6

loop_
_geom_bond_atom_site_label_1
_geom_bond_atom_site_label_2
_geom_bond_distance
Ni1 N1 1.923(3)
Ni1 N2 1.925(3)
Ni1 N4 1.925(3)
Ni1 N3 1.927(3)
N1 C1 1.378(5)
N1 C4 1.380(5)
N2 C6 1.376(5)
N2 C9 1.387(5)
N3 C14 1.376(5)
N3 C11 1.384(4)
N4 C19 1.373(5)
N4 C16 1.382(5)
P1 C22 1.769(4)
P1 C20 1.816(4)
P1 C30 1.826(4)
O1 C21 1.360(5)
O1 C24 1.377(5)
O2 C29 1.379(5)
O2 C32 1.385(5)
C1 C20 1.381(6)
C1 C2 1.438(6)
C2 C3 1.364(6)
C2 C21 1.426(6)
C3 C4 1.435(6)
C3 H1 0.9500
C4 C5 1.388(5)
C5 C6 1.385(5)
C5 C37 1.502(6)
C6 C7 1.443(5)
C7 C8 1.345(6)
C7 H2 0.9500
C8 C9 1.438(5)
C8 H3 0.9500
C9 C10 1.384(5)
C10 C11 1.385(5)
C10 C46 1.506(5)
C11 C12 1.438(5)
C12 C13 1.346(5)
C12 H4 0.9500
C13 C14 1.432(5)
C13 H5 0.9500
C14 C15 1.389(5)
C15 C16 1.380(5)
C15 C60 1.497(5)
C16 C17 1.427(5)
C17 C18 1.352(6)
C17 H6 0.9500
C18 C29 1.433(5)
C18 C19 1.438(5)
C19 C20 1.390(6)
C21 C22 1.377(6)
C22 C23 1.449(6)
C23 C24 1.379(6)
C23 C28 1.400(6)
C24 C25 1.389(6)
C25 C26 1.385(7)
C25 H7 0.9500
C26 C27 1.404(7)
C26 H8 0.9500
C27 C28 1.378(7)
C27 H9 0.9500
C28 H10 0.9500
C29 C30 1.354(6)
C30 C31 1.451(5)
C31 C32 1.385(7)
C31 C36 1.402(6)
C32 C33 1.383(6)
C33 C34 1.387(7)
C33 H11 0.9500
C34 C35 1.369(8)
C34 H12 0.9500
C35 C36 1.393(7)
C35 H13 0.9500
C36 H14 0.9500
C37 C42 1.405(6)
C37 C38 1.408(6)
C38 C39 1.386(6)
C38 C43 1.514(6)
C39 C40 1.383(6)
C39 H15 0.9500
C40 C41 1.381(6)
C40 C44 1.508(6)
C41 C42 1.395(6)
C41 H16 0.9500
C42 C45 1.501(6)
C43 H17 0.9800
C43 H18 0.9800
C43 H19 0.9800
C44 H20 0.9800
C44 H21 0.9800
C44 H22 0.9800
C45 H23 0.9800
C45 H24 0.9800
C45 H25 0.9800
C46 C51 1.372(5)
C46 C47 1.398(6)
C47 C48 1.390(5)
C47 H26 0.9500
C48 C49 1.395(6)
C48 C52 1.533(6)
C49 C50 1.385(6)
C49 H27 0.9500
C50 C51 1.400(5)
C50 C56 1.538(6)
C51 H28 0.9500
C52 C154 1.461(13)
C52 C55 1.494(7)
C52 C155 1.522(13)
C52 C53 1.539(8)
C52 C54 1.591(8)
C52 C153 1.621(14)
C53 H29 0.9800
C53 H30 0.9800
C53 H31 0.9800
C54 H32 0.9800
C54 H33 0.9800
C54 H34 0.9800
C55 H35 0.9800
C55 H36 0.9800
C55 H37 0.9800
C153 H38 0.9800
C153 H39 0.9800
C153 H40 0.9800
C154 H41 0.9800
C154 H42 0.9800
C154 H43 0.9800
C155 H44 0.9800
C155 H45 0.9800
C155 H46 0.9800
C56 C59 1.509(6)
C56 C58 1.519(8)
C56 C57 1.544(6)
C57 H47 0.9800
C57 H48 0.9800
C57 H49 0.9800
C58 H50 0.9800
C58 H51 0.9800
C58 H52 0.9800
C59 H53 0.9800
C59 H54 0.9800
C59 H55 0.9800
C60 C65 1.397(6)
C60 C61 1.397(6)
C61 C62 1.378(6)
C61 C66 1.507(7)
C62 C63 1.381(8)
C62 H56 0.9500
C63 C64 1.402(7)
C63 C67 1.510(7)
C64 C65 1.390(6)
C64 H57 0.9500
C65 C68 1.500(6)
C66 H58 0.9800
C66 H59 0.9800
C66 H60 0.9800
C67 H61 0.9800
C67 H62 0.9800
C67 H63 0.9800
C68 H64 0.9800
C68 H65 0.9800
C68 H66 0.9800
C69 C74 1.350(8)
C69 C70 1.352(7)
C69 H67 0.9500
C70 C71 1.336(8)
C70 H68 0.9500
C71 C72 1.325(9)
C71 H69 0.9500
C72 C73 1.399(10)
C72 H70 0.9500
C73 C74 1.414(10)
C73 H71 0.9500
C74 H72 0.9500
C156 C160 1.364(19)
C156 C158 1.385(16)
C156 H73 0.9500
C157 C160 1.26(2)
C157 C161 1.49(2)
C157 H74 0.9500
C158 C159 1.420(15)
C158 H75 0.9500
C159 C161 1.331(16)
C159 H76 0.9500
C160 H77 0.9500
C161 H78 0.9500
C166 C167 1.34(4)
C166 C165 1.40(3)
C166 H79 0.9500
C165 C164 1.44(3)
C165 H80 0.9500
C164 C163 1.62(5)
C164 H81 0.9500
C163 C162 1.31(4)
C163 H82 0.9500
C167 C162 1.52(4)
C167 H83 0.9500
C162 H84 0.9500

loop_
_geom_torsion_atom_site_label_1
_geom_torsion_atom_site_label_2
_geom_torsion_atom_site_label_3
_geom_torsion_atom_site_label_4
_geom_torsion
C4 N1 C1 C20 -172.4(4)
Ni1 N1 C1 C20 4.5(6)
C4 N1 C1 C2 -1.0(4)
Ni1 N1 C1 C2 175.9(3)
N1 C1 C2 C3 -0.3(5)
C20 C1 C2 C3 171.3(4)
N1 C1 C2 C21 180.0(4)
C20 C1 C2 C21 -8.5(7)
C21 C2 C3 C4 -178.9(5)
C1 C2 C3 C4 1.4(5)
C1 N1 C4 C5 -171.3(4)
Ni1 N1 C4 C5 11.8(6)
C1 N1 C4 C3 1.9(5)
Ni1 N1 C4 C3 -175.0(3)
C2 C3 C4 N1 -2.2(5)
C2 C3 C4 C5 171.2(4)
N1 C4 C5 C6 6.7(6)
C3 C4 C5 C6 -165.8(4)
N1 C4 C5 C37 -176.9(4)
C3 C4 C5 C37 10.6(6)
C9 N2 C6 C5 178.1(4)
Ni1 N2 C6 C5 -4.2(6)
C9 N2 C6 C7 0.9(4)
Ni1 N2 C6 C7 178.6(2)
C4 C5 C6 N2 -10.5(6)
C37 C5 C6 N2 173.1(4)
C4 C5 C6 C7 166.3(4)
C37 C5 C6 C7 -10.0(6)
N2 C6 C7 C8 0.9(4)
C5 C6 C7 C8 -176.3(4)
C6 C7 C8 C9 -2.3(4)
C6 N2 C9 C10 169.1(4)
Ni1 N2 C9 C10 -8.6(5)
C6 N2 C9 C8 -2.3(4)
Ni1 N2 C9 C8 -180.0(3)
C7 C8 C9 C10 -168.5(4)
C7 C8 C9 N2 3.0(4)
N2 C9 C10 C11 -4.6(6)
C8 C9 C10 C11 165.6(4)
N2 C9 C10 C46 -174.9(3)
C8 C9 C10 C46 -4.8(6)
C14 N3 C11 C10 -172.5(4)
Ni1 N3 C11 C10 6.5(5)
C14 N3 C11 C12 2.0(4)
Ni1 N3 C11 C12 -179.1(2)
C9 C10 C11 N3 5.6(6)
C46 C10 C11 N3 176.4(3)
C9 C10 C11 C12 -168.0(4)
C46 C10 C11 C12 2.7(6)
N3 C11 C12 C13 -3.2(4)
C10 C11 C12 C13 171.3(4)
C11 C12 C13 C14 2.9(4)
C11 N3 C14 C15 -175.4(4)
Ni1 N3 C14 C15 5.6(5)
C11 N3 C14 C13 -0.1(4)
Ni1 N3 C14 C13 -179.1(2)
C12 C13 C14 N3 -1.9(4)
C12 C13 C14 C15 173.6(4)
N3 C14 C15 C16 7.0(6)
C13 C14 C15 C16 -167.8(4)
N3 C14 C15 C60 179.8(3)
C13 C14 C15 C60 5.1(6)
C14 C15 C16 N4 -4.0(6)
C60 C15 C16 N4 -176.9(4)
C14 C15 C16 C17 169.7(4)
C60 C15 C16 C17 -3.3(6)
C19 N4 C16 C15 171.6(4)
Ni1 N4 C16 C15 -11.5(6)
C19 N4 C16 C17 -2.8(4)
Ni1 N4 C16 C17 174.2(3)
C15 C16 C17 C18 -172.4(4)
N4 C16 C17 C18 2.0(5)
C16 C17 C18 C29 -171.1(4)
C16 C17 C18 C19 -0.4(5)
C16 N4 C19 C20 172.9(4)
Ni1 N4 C19 C20 -4.0(6)
C16 N4 C19 C18 2.5(4)
Ni1 N4 C19 C18 -174.5(3)
C17 C18 C19 N4 -1.4(5)
C29 C18 C19 N4 170.6(4)
C17 C18 C19 C20 -172.1(4)
C29 C18 C19 C20 -0.2(6)
N1 C1 C20 C19 13.6(7)
C2 C1 C20 C19 -156.7(4)
N1 C1 C20 P1 -167.2(3)
C2 C1 C20 P1 22.5(6)
N4 C19 C20 C1 -13.9(7)
C18 C19 C20 C1 155.4(4)
N4 C19 C20 P1 166.9(3)
C18 C19 C20 P1 -23.9(6)
C22 P1 C20 C1 -24.3(4)
C30 P1 C20 C1 -143.4(4)
C22 P1 C20 C19 154.9(3)
C30 P1 C20 C19 35.9(4)
C24 O1 C21 C22 -1.9(5)
C24 O1 C21 C2 171.9(4)
C3 C2 C21 O1 7.1(8)
C1 C2 C21 O1 -173.2(4)
C3 C2 C21 C22 179.7(5)
C1 C2 C21 C22 -0.6(7)
O1 C21 C22 C23 3.6(5)
C2 C21 C22 C23 -169.5(5)
O1 C21 C22 P1 166.9(3)
C2 C21 C22 P1 -6.1(7)
C20 P1 C22 C21 16.0(4)
C30 P1 C22 C21 124.2(4)
C20 P1 C22 C23 173.6(4)
C30 P1 C22 C23 -78.2(5)
C21 C22 C23 C24 -3.7(5)
P1 C22 C23 C24 -163.5(4)
C21 C22 C23 C28 173.4(5)
P1 C22 C23 C28 13.5(8)
C21 O1 C24 C23 -0.6(5)
C21 O1 C24 C25 -177.9(5)
C28 C23 C24 O1 -174.9(4)
C22 C23 C24 O1 2.7(5)
C28 C23 C24 C25 2.3(7)
C22 C23 C24 C25 180.0(5)
O1 C24 C25 C26 176.6(5)
C23 C24 C25 C26 -0.3(8)
C24 C25 C26 C27 -2.1(8)
C25 C26 C27 C28 2.6(8)
C26 C27 C28 C23 -0.6(7)
C24 C23 C28 C27 -1.7(7)
C22 C23 C28 C27 -178.5(5)
C32 O2 C29 C30 1.7(5)
C32 O2 C29 C18 178.5(4)
C17 C18 C29 C30 174.8(5)
C19 C18 C29 C30 5.0(7)
C17 C18 C29 O2 -1.4(7)
C19 C18 C29 O2 -171.2(4)
O2 C29 C30 C31 -2.3(5)
C18 C29 C30 C31 -178.5(4)
O2 C29 C30 P1 -168.9(3)
C18 C29 C30 P1 14.8(6)
C22 P1 C30 C29 -140.4(3)
C20 P1 C30 C29 -30.6(4)
C22 P1 C30 C31 58.4(5)
C20 P1 C30 C31 168.1(4)
C29 C30 C31 C32 1.8(5)
P1 C30 C31 C32 164.5(4)
C29 C30 C31 C36 179.0(5)
P1 C30 C31 C36 -18.3(8)
C36 C31 C32 C33 2.5(7)
C30 C31 C32 C33 -179.7(4)
C36 C31 C32 O2 -178.7(4)
C30 C31 C32 O2 -0.9(5)
C29 O2 C32 C33 178.4(4)
C29 O2 C32 C31 -0.4(5)
C31 C32 C33 C34 -1.3(7)
O2 C32 C33 C34 -179.9(4)
C32 C33 C34 C35 -0.3(8)
C33 C34 C35 C36 0.6(8)
C34 C35 C36 C31 0.7(8)
C32 C31 C36 C35 -2.1(7)
C30 C31 C36 C35 -179.0(5)
C6 C5 C37 C42 84.4(5)
C4 C5 C37 C42 -92.0(5)
C6 C5 C37 C38 -99.6(5)
C4 C5 C37 C38 83.9(5)
C42 C37 C38 C39 -0.4(6)
C5 C37 C38 C39 -176.3(4)
C42 C37 C38 C43 176.6(4)
C5 C37 C38 C43 0.6(6)
C37 C38 C39 C40 -0.2(7)
C43 C38 C39 C40 -177.2(4)
C38 C39 C40 C41 0.8(7)
C38 C39 C40 C44 178.6(4)
C39 C40 C41 C42 -0.8(6)
C44 C40 C41 C42 -178.7(4)
C40 C41 C42 C37 0.3(6)
C40 C41 C42 C45 178.6(4)
C38 C37 C42 C41 0.3(6)
C5 C37 C42 C41 176.2(3)
C38 C37 C42 C45 -177.9(4)
C5 C37 C42 C45 -2.0(6)
C9 C10 C46 C51 -76.6(5)
C11 C10 C46 C51 112.6(4)
C9 C10 C46 C47 109.1(4)
C11 C10 C46 C47 -61.7(5)
C51 C46 C47 C48 -3.2(6)
C10 C46 C47 C48 171.2(4)
C46 C47 C48 C49 1.7(6)
C46 C47 C48 C52 -175.9(4)
C47 C48 C49 C50 0.9(6)
C52 C48 C49 C50 178.6(4)
C48 C49 C50 C51 -2.0(6)
C48 C49 C50 C56 -176.2(4)
C47 C46 C51 C50 2.1(6)
C10 C46 C51 C50 -172.2(4)
C49 C50 C51 C46 0.5(5)
C56 C50 C51 C46 174.6(4)
C47 C48 C52 C154 48.8(9)
C49 C48 C52 C154 -128.8(8)
C47 C48 C52 C55 -130.3(5)
C49 C48 C52 C55 52.1(6)
C47 C48 C52 C155 178.3(9)
C49 C48 C52 C155 0.8(10)
C47 C48 C52 C53 -3.8(7)
C49 C48 C52 C53 178.6(5)
C47 C48 C52 C54 111.6(5)
C49 C48 C52 C54 -66.0(5)
C47 C48 C52 C153 -69.3(7)
C49 C48 C52 C153 113.1(7)
C49 C50 C56 C59 -32.7(6)
C51 C50 C56 C59 153.4(4)
C49 C50 C56 C58 90.8(5)
C51 C50 C56 C58 -83.2(5)
C49 C50 C56 C57 -151.4(4)
C51 C50 C56 C57 34.7(5)
C16 C15 C60 C65 -83.3(5)
C14 C15 C60 C65 103.7(4)
C16 C15 C60 C61 93.5(4)
C14 C15 C60 C61 -79.6(5)
C65 C60 C61 C62 1.0(6)
C15 C60 C61 C62 -175.7(4)
C65 C60 C61 C66 179.6(4)
C15 C60 C61 C66 2.9(6)
C60 C61 C62 C63 -0.6(8)
C66 C61 C62 C63 -179.2(5)
C61 C62 C63 C64 -0.5(8)
C61 C62 C63 C67 179.5(6)
C62 C63 C64 C65 1.1(8)
C67 C63 C64 C65 -178.8(5)
C63 C64 C65 C60 -0.7(7)
C63 C64 C65 C68 177.4(4)
C61 C60 C65 C64 -0.4(6)
C15 C60 C65 C64 176.3(4)
C61 C60 C65 C68 -178.5(4)
C15 C60 C65 C68 -1.8(5)
C74 C69 C70 C71 1.6(9)
C69 C70 C71 C72 -4.0(10)
C70 C71 C72 C73 3.6(10)
C71 C72 C73 C74 -1.0(11)
C70 C69 C74 C73 1.1(9)
C72 C73 C74 C69 -1.4(10)
C160 C156 C158 C159 -2.1(17)
C156 C158 C159 C161 2.6(18)
C161 C157 C160 C156 1(2)
C158 C156 C160 C157 1(2)
C158 C159 C161 C157 -1.4(18)
C160 C157 C161 C159 -0.1(19)
C167 C166 C165 C164 1(4)
C166 C165 C164 C163 5(4)
C165 C164 C163 C162 -11(4)
C165 C166 C167 C162 -1(5)
C164 C163 C162 C167 10(4)
C166 C167 C162 C163 -6(6)
